data_7225790
loop_
_publ_author_name
'Hall, Gregory S.'
'Angeles, Melissa J.'
'Hicks, Jamie'
'Turner, David R.'

_publ_section_title
;
 Centric and acentric networks using low-symmetry heterotopic
 carboxylate/pyridyl ligands
;
_journal_issue 35
_journal_name_full CrystEngComm
_journal_page_first 6614
_journal_paper_doi 10.1039/C6CE01000H
_journal_volume 18
_journal_year 2016
_chemical_formula_moiety
;
C28 H24 Cd N6 O4, 2(C3 H7 N O)
;
_chemical_formula_sum 'C34 H38 Cd N8 O6'
_chemical_formula_weight 767.12
_space_group_crystal_system triclinic
_space_group_IT_number 2
_space_group_name_Hall '-P 1'
_space_group_name_H-M_alt 'P -1'
_symmetry_space_group_name_Hall '-P 1'
_symmetry_space_group_name_H-M 'P -1'
_atom_sites_solution_hydrogens mixed
_audit_creation_method SHELXL-2014/7
_audit_update_record
;
2016-04-28 deposited with the CCDC.
2016-06-30 downloaded from the CCDC.
;
_cell_angle_alpha 83.61(3)
_cell_angle_beta 88.74(3)
_cell_angle_gamma 71.26(3)
_cell_formula_units_Z 2
_cell_length_a 10.156(2)
_cell_length_b 11.554(2)
_cell_length_c 15.972(3)
_cell_measurement_reflns_used 31962
_cell_measurement_temperature 100(2)
_cell_measurement_theta_max 27.930
_cell_measurement_theta_min 1.283
_cell_volume 1763.6(7)
_computing_structure_refinement 'SHELXL-2014/7 (Sheldrick, 2014)'
_diffrn_ambient_temperature 100(2)
_diffrn_measured_fraction_theta_full 0.997
_diffrn_measured_fraction_theta_max 0.994
_diffrn_measurement_device_type 'ADSC Quantum 210r'
_diffrn_measurement_method 'Phi scan'
_diffrn_radiation_type synchrotron
_diffrn_radiation_wavelength 0.7109
_diffrn_reflns_av_R_equivalents 0.0361
_diffrn_reflns_av_unetI/netI 0.0262
_diffrn_reflns_Laue_measured_fraction_full 0.997
_diffrn_reflns_Laue_measured_fraction_max 0.994
_diffrn_reflns_limit_h_max 13
_diffrn_reflns_limit_h_min -13
_diffrn_reflns_limit_k_max 15
_diffrn_reflns_limit_k_min -15
_diffrn_reflns_limit_l_max 21
_diffrn_reflns_limit_l_min -21
_diffrn_reflns_number 31962
_diffrn_reflns_point_group_measured_fraction_full 0.997
_diffrn_reflns_point_group_measured_fraction_max 0.994
_diffrn_reflns_theta_full 27.500
_diffrn_reflns_theta_max 27.930
_diffrn_reflns_theta_min 1.283
_diffrn_source 'MX1 Beamline, Australian Synchrotron'
_exptl_absorpt_coefficient_mu 0.674
_exptl_absorpt_correction_type none
_exptl_crystal_colour yellow
_exptl_crystal_density_diffrn 1.445
_exptl_crystal_description block
_exptl_crystal_F_000 788
_exptl_crystal_recrystallization_method 'Re-crystallisation from solvent'
_exptl_crystal_size_max 0.100
_exptl_crystal_size_mid 0.050
_exptl_crystal_size_min 0.050
_refine_diff_density_max 0.470
_refine_diff_density_min -1.760
_refine_diff_density_rms 0.077
_refine_ls_extinction_method none
_refine_ls_goodness_of_fit_ref 1.098
_refine_ls_hydrogen_treatment mixed
_refine_ls_matrix_type full
_refine_ls_number_parameters 502
_refine_ls_number_reflns 8397
_refine_ls_number_restraints 6
_refine_ls_restrained_S_all 1.098
_refine_ls_R_factor_all 0.0385
_refine_ls_R_factor_gt 0.0342
_refine_ls_shift/su_max 0.001
_refine_ls_shift/su_mean 0.000
_refine_ls_structure_factor_coef Fsqd
_refine_ls_weighting_details 'w=1/[\s^2^(Fo^2^)+(0.0333P)^2^+1.9777P] where P=(Fo^2^+2Fc^2^)/3'
_refine_ls_weighting_scheme calc
_refine_ls_wR_factor_gt 0.0821
_refine_ls_wR_factor_ref 0.0841
_reflns_Friedel_coverage 0.000
_reflns_number_gt 7671
_reflns_number_total 8397
_reflns_threshold_expression 'I > 2\s(I)'
_cod_data_source_file c6ce01000h2.cif
_cod_data_source_block 1Cd-2DMF
_cod_depositor_comments 'Adding full bibliography for 7225789--7225801.cif.'
_cod_database_code 7225790
_shelx_shelxl_version_number 2014/7
_shelx_space_group_comment
;
The symmetry employed for this shelxl refinement is uniquely defined
by the following loop, which should always be used as a source of
symmetry information in preference to the above space-group names.
They are only intended as comments.
;
_shelx_estimated_absorpt_t_min 0.936
_shelx_estimated_absorpt_t_max 0.967
_solvent_exptl_crystal_recrystallization_method DMF

loop_
_space_group_symop_operation_xyz
'x, y, z'
'-x, -y, -z'

loop_
_atom_site_label
_atom_site_type_symbol
_atom_site_fract_x
_atom_site_fract_y
_atom_site_fract_z
_atom_site_U_iso_or_equiv
_atom_site_adp_type
_atom_site_occupancy
_atom_site_site_symmetry_order
_atom_site_calc_flag
_atom_site_refinement_flags_posn
_atom_site_refinement_flags_adp
_atom_site_refinement_flags_occupancy
_atom_site_disorder_assembly
_atom_site_disorder_group
Cd1 Cd 0.72256(2) 0.35600(2) 0.80863(2) 0.02443(6) Uani 1 1 d . . . . .
O1 O 1.19868(18) 0.60004(16) 0.33018(10) 0.0329(4) Uani 1 1 d . . . . .
O2 O 1.14538(17) 0.79170(15) 0.27125(10) 0.0283(3) Uani 1 1 d . . . . .
O3 O 0.60421(17) 0.23588(16) 0.89436(10) 0.0284(3) Uani 1 1 d . . . . .
O4 O 0.51037(17) 0.34774(16) 0.77593(11) 0.0318(4) Uani 1 1 d . . . . .
O5 O 0.6413(2) 1.1608(2) 0.54378(14) 0.0533(5) Uani 1 1 d . . . . .
O6 O 0.2679(6) -0.4392(5) 0.8986(3) 0.0510(15) Uani 0.425(6) 1 d . . P A 1
O6A O 0.0081(5) -0.3853(5) 0.7946(3) 0.0699(16) Uani 0.575(6) 1 d . . P A 2
N1 N 0.6600(2) 0.55874(18) 0.82942(12) 0.0278(4) Uani 1 1 d . . . . .
N2 N 0.7396(2) 0.81588(18) 0.65666(12) 0.0289(4) Uani 1 1 d . . . . .
N3 N 0.7648(2) 0.89410(19) 0.59280(13) 0.0356(5) Uani 1 1 d D . . . .
H3N H 0.726(3) 0.9746(4) 0.587(2) 0.053 Uiso 1 1 d D U . . .
N4 N 0.1127(2) -0.31659(18) 1.08782(12) 0.0282(4) Uani 1 1 d . . . . .
N5 N 0.0869(2) -0.04791(18) 0.89565(12) 0.0263(4) Uani 1 1 d . . . . .
N6 N 0.0866(2) 0.04657(19) 0.83710(12) 0.0285(4) Uani 1 1 d D . . . .
H6N H 0.0131(18) 0.081(3) 0.8040(14) 0.043 Uiso 1 1 d D U . . .
N7 N 0.4651(3) 1.3415(2) 0.53458(15) 0.0425(5) Uani 1 1 d . . . . .
N8 N 0.1847(19) -0.3319(13) 0.7717(9) 0.037(2) Uani 0.425(6) 1 d D . P A 1
N8A N 0.1786(16) -0.3074(12) 0.7538(8) 0.052(3) Uani 0.575(6) 1 d D . P A 2
C1 C 0.6006(3) 0.5945(2) 0.90283(15) 0.0323(5) Uani 1 1 d . . . . .
H1 H 0.5947 0.5336 0.9465 0.039 Uiso 1 1 calc R U . . .
C2 C 0.5484(3) 0.7166(2) 0.91630(14) 0.0319(5) Uani 1 1 d . . . . .
H2 H 0.5058 0.7398 0.9681 0.038 Uiso 1 1 calc R U . . .
C3 C 0.5591(2) 0.8051(2) 0.85263(15) 0.0301(5) Uani 1 1 d . . . . .
H3 H 0.5226 0.8898 0.8604 0.036 Uiso 1 1 calc R U . . .
C4 C 0.6234(2) 0.7699(2) 0.77718(13) 0.0255(4) Uani 1 1 d . . . . .
C5 C 0.6717(2) 0.6440(2) 0.76917(13) 0.0260(4) Uani 1 1 d . . . . .
H5 H 0.7151 0.6180 0.7181 0.031 Uiso 1 1 calc R U . . .
C6 C 0.6411(3) 0.8599(2) 0.70827(14) 0.0294(5) Uani 1 1 d . . . . .
C7 C 0.5490(3) 0.9910(3) 0.70131(17) 0.0434(7) Uani 1 1 d . . . . .
H7B H 0.6030 1.0434 0.7148 0.065 Uiso 1 1 calc R U . . .
H7A H 0.4722 0.9993 0.7408 0.065 Uiso 1 1 calc R U . . .
H7C H 0.5116 1.0163 0.6437 0.065 Uiso 1 1 calc R U . . .
C8 C 0.8598(3) 0.8460(2) 0.53203(15) 0.0315(5) Uani 1 1 d . . . . .
C9 C 0.8872(3) 0.9283(2) 0.46843(16) 0.0367(6) Uani 1 1 d . . . . .
H9 H 0.8425 1.0142 0.4684 0.044 Uiso 1 1 calc R U . . .
C10 C 0.9793(3) 0.8843(2) 0.40582(15) 0.0338(5) Uani 1 1 d . . . . .
H10 H 0.9983 0.9409 0.3632 0.041 Uiso 1 1 calc R U . . .
C11 C 1.0455(2) 0.7585(2) 0.40362(13) 0.0271(4) Uani 1 1 d . . . . .
C12 C 1.0191(3) 0.6767(2) 0.46750(14) 0.0304(5) Uani 1 1 d . . . . .
H12 H 1.0645 0.5908 0.4674 0.036 Uiso 1 1 calc R U . . .
C13 C 0.9273(3) 0.7194(2) 0.53129(15) 0.0328(5) Uani 1 1 d . . . . .
H13 H 0.9102 0.6629 0.5746 0.039 Uiso 1 1 calc R U . . .
C14 C 1.1364(2) 0.7127(2) 0.33200(13) 0.0254(4) Uani 1 1 d . . . . .
C15 C 0.0238(2) -0.3824(2) 1.09018(15) 0.0306(5) Uani 1 1 d . . . . .
H15 H 0.0333 -0.4469 1.1343 0.037 Uiso 1 1 calc R U . . .
C16 C -0.0799(2) -0.3588(2) 1.03072(16) 0.0314(5) Uani 1 1 d . . . . .
H16 H -0.1410 -0.4064 1.0338 0.038 Uiso 1 1 calc R U . . .
C17 C -0.0944(2) -0.2647(2) 0.96621(15) 0.0293(5) Uani 1 1 d . . . . .
H17 H -0.1652 -0.2477 0.9245 0.035 Uiso 1 1 calc R U . . .
C18 C -0.0046(2) -0.1949(2) 0.96272(14) 0.0257(4) Uani 1 1 d . . . . .
C19 C 0.0975(2) -0.2254(2) 1.02594(14) 0.0276(4) Uani 1 1 d . . . . .
H19 H 0.1595 -0.1787 1.0248 0.033 Uiso 1 1 calc R U . . .
C20 C -0.0151(2) -0.0920(2) 0.89657(14) 0.0277(4) Uani 1 1 d . . . . .
C21 C -0.1389(3) -0.0456(3) 0.83834(17) 0.0390(6) Uani 1 1 d . . . . .
H21A H -0.2177 0.0075 0.8672 0.059 Uiso 1 1 calc R U . . .
H21B H -0.1630 -0.1155 0.8216 0.059 Uiso 1 1 calc R U . . .
H21C H -0.1170 0.0014 0.7881 0.059 Uiso 1 1 calc R U . . .
C22 C 0.1896(2) 0.1008(2) 0.84140(14) 0.0253(4) Uani 1 1 d . . . . .
C23 C 0.2913(2) 0.0641(2) 0.90548(13) 0.0245(4) Uani 1 1 d . . . . .
H23 H 0.2910 0.0008 0.9488 0.029 Uiso 1 1 calc R U . . .
C24 C 0.3925(2) 0.1211(2) 0.90515(13) 0.0242(4) Uani 1 1 d . . . . .
H24 H 0.4617 0.0957 0.9484 0.029 Uiso 1 1 calc R U . . .
C25 C 0.3948(2) 0.2149(2) 0.84261(14) 0.0245(4) Uani 1 1 d . . . . .
C26 C 0.2916(2) 0.2515(2) 0.77994(15) 0.0307(5) Uani 1 1 d . . . . .
H26 H 0.2908 0.3161 0.7374 0.037 Uiso 1 1 calc R U . . .
C27 C 0.1909(2) 0.1955(2) 0.77889(15) 0.0320(5) Uani 1 1 d . . . . .
H27 H 0.1218 0.2213 0.7355 0.038 Uiso 1 1 calc R U . . .
C28 C 0.5093(2) 0.2696(2) 0.83852(14) 0.0250(4) Uani 1 1 d . . . . .
C29 C 0.5691(3) 1.2527(3) 0.57457(17) 0.0382(6) Uani 1 1 d . . . . .
H29 H 0.5890 1.2608 0.6310 0.046 Uiso 1 1 calc R U . . .
C30 C 0.4262(5) 1.3348(4) 0.4489(2) 0.0732(11) Uani 1 1 d . . . . .
H30A H 0.4965 1.2665 0.4257 0.110 Uiso 1 1 calc R U . . .
H30B H 0.4203 1.4120 0.4143 0.110 Uiso 1 1 calc R U . . .
H30C H 0.3357 1.3215 0.4486 0.110 Uiso 1 1 calc R U . . .
C31 C 0.3749(4) 1.4427(3) 0.5767(2) 0.0546(8) Uani 1 1 d . . . . .
H31A H 0.2826 1.4333 0.5835 0.082 Uiso 1 1 calc R U . . .
H31B H 0.3668 1.5208 0.5428 0.082 Uiso 1 1 calc R U . . .
H31C H 0.4145 1.4420 0.6322 0.082 Uiso 1 1 calc R U . . .
C32 C 0.2521(15) -0.3538(13) 0.8449(8) 0.048(3) Uani 0.425(6) 1 d . . P A 1
H32 H 0.2934 -0.2942 0.8566 0.057 Uiso 0.425(6) 1 calc R U P A 1
C32A C 0.0572(6) -0.3239(5) 0.7467(3) 0.0431(13) Uani 0.575(6) 1 d . . P A 2
H32A H 0.0027 -0.2824 0.6982 0.052 Uiso 0.575(6) 1 calc R U P A 2
C33 C 0.1163(10) -0.4171(8) 0.7491(5) 0.056(2) Uani 0.425(6) 1 d D . P A 1
H33D H 0.1310 -0.4848 0.7943 0.084 Uiso 0.425(6) 1 calc R U P A 1
H33E H 0.1554 -0.4499 0.6967 0.084 Uiso 0.425(6) 1 calc R U P A 1
H33F H 0.0165 -0.3740 0.7410 0.084 Uiso 0.425(6) 1 calc R U P A 1
C33A C 0.2252(13) -0.2269(10) 0.6937(9) 0.133(7) Uani 0.575(6) 1 d D . P A 2
H33A H 0.3118 -0.2741 0.6684 0.200 Uiso 0.575(6) 1 calc R U P A 2
H33B H 0.2416 -0.1619 0.7224 0.200 Uiso 0.575(6) 1 calc R U P A 2
H33C H 0.1540 -0.1898 0.6496 0.200 Uiso 0.575(6) 1 calc R U P A 2
C34 C 0.1683(13) -0.2231(10) 0.7126(7) 0.063(3) Uani 0.425(6) 1 d D . P A 1
H34D H 0.2065 -0.1669 0.7377 0.095 Uiso 0.425(6) 1 calc R U P A 1
H34E H 0.0693 -0.1819 0.6995 0.095 Uiso 0.425(6) 1 calc R U P A 1
H34F H 0.2179 -0.2471 0.6607 0.095 Uiso 0.425(6) 1 calc R U P A 1
C34A C 0.2689(15) -0.3685(15) 0.8254(10) 0.111(7) Uani 0.575(6) 1 d D . P A 2
H34A H 0.2240 -0.4179 0.8623 0.167 Uiso 0.575(6) 1 calc R U P A 2
H34B H 0.2868 -0.3068 0.8569 0.167 Uiso 0.575(6) 1 calc R U P A 2
H34C H 0.3571 -0.4221 0.8056 0.167 Uiso 0.575(6) 1 calc R U P A 2

loop_
_atom_site_aniso_label
_atom_site_aniso_U_11
_atom_site_aniso_U_22
_atom_site_aniso_U_33
_atom_site_aniso_U_23
_atom_site_aniso_U_13
_atom_site_aniso_U_12
Cd1 0.02712(9) 0.02951(9) 0.02001(8) -0.00305(6) 0.00753(5) -0.01408(6)
O1 0.0377(9) 0.0328(9) 0.0281(8) -0.0052(7) 0.0130(7) -0.0114(7)
O2 0.0280(8) 0.0353(9) 0.0213(7) -0.0007(6) 0.0061(6) -0.0111(7)
O3 0.0291(8) 0.0386(9) 0.0219(7) -0.0027(6) 0.0042(6) -0.0175(7)
O4 0.0277(8) 0.0347(9) 0.0335(9) 0.0053(7) 0.0052(7) -0.0141(7)
O5 0.0629(14) 0.0449(12) 0.0463(12) -0.0037(9) 0.0124(10) -0.0105(10)
O6 0.052(3) 0.053(3) 0.042(3) 0.001(2) 0.002(2) -0.010(2)
O6A 0.078(3) 0.076(3) 0.070(3) 0.002(2) 0.017(2) -0.048(3)
N1 0.0324(10) 0.0317(10) 0.0222(9) -0.0068(7) 0.0081(7) -0.0137(8)
N2 0.0338(10) 0.0307(10) 0.0229(9) -0.0028(7) 0.0084(8) -0.0116(8)
N3 0.0459(12) 0.0291(10) 0.0290(10) -0.0025(8) 0.0165(9) -0.0097(9)
N4 0.0302(10) 0.0306(10) 0.0269(9) -0.0035(7) 0.0042(7) -0.0144(8)
N5 0.0279(9) 0.0290(9) 0.0248(9) -0.0033(7) 0.0046(7) -0.0130(8)
N6 0.0259(9) 0.0335(10) 0.0283(9) 0.0020(8) 0.0000(7) -0.0146(8)
N7 0.0447(13) 0.0495(14) 0.0341(11) 0.0054(10) -0.0099(10) -0.0190(11)
N8 0.037(5) 0.034(6) 0.037(4) -0.003(3) 0.008(3) -0.007(4)
N8A 0.038(4) 0.042(5) 0.079(8) -0.009(4) 0.003(4) -0.017(4)
C1 0.0383(13) 0.0381(13) 0.0242(11) -0.0055(9) 0.0118(9) -0.0174(10)
C2 0.0352(12) 0.0408(13) 0.0240(10) -0.0111(9) 0.0119(9) -0.0163(10)
C3 0.0291(11) 0.0355(12) 0.0278(11) -0.0110(9) 0.0087(9) -0.0113(9)
C4 0.0239(10) 0.0320(11) 0.0217(10) -0.0056(8) 0.0049(8) -0.0101(9)
C5 0.0272(10) 0.0324(11) 0.0191(9) -0.0055(8) 0.0057(8) -0.0101(9)
C6 0.0330(12) 0.0306(11) 0.0232(10) -0.0040(8) 0.0060(9) -0.0084(9)
C7 0.0485(16) 0.0359(14) 0.0338(13) 0.0011(10) 0.0155(11) 0.0004(12)
C8 0.0340(12) 0.0369(12) 0.0246(11) -0.0051(9) 0.0078(9) -0.0128(10)
C9 0.0484(15) 0.0295(12) 0.0318(12) -0.0046(10) 0.0140(11) -0.0125(11)
C10 0.0428(14) 0.0319(12) 0.0276(11) -0.0019(9) 0.0115(10) -0.0143(10)
C11 0.0269(11) 0.0349(12) 0.0212(10) -0.0047(9) 0.0048(8) -0.0121(9)
C12 0.0322(12) 0.0312(11) 0.0267(11) -0.0038(9) 0.0091(9) -0.0093(9)
C13 0.0389(13) 0.0338(12) 0.0250(11) -0.0015(9) 0.0124(10) -0.0121(10)
C14 0.0220(10) 0.0352(12) 0.0216(10) -0.0043(8) 0.0026(8) -0.0126(9)
C15 0.0307(11) 0.0303(11) 0.0339(12) -0.0035(9) 0.0064(9) -0.0145(9)
C16 0.0302(11) 0.0310(12) 0.0387(13) -0.0084(10) 0.0069(10) -0.0165(9)
C17 0.0265(11) 0.0333(12) 0.0322(11) -0.0087(9) 0.0033(9) -0.0139(9)
C18 0.0255(10) 0.0288(11) 0.0257(10) -0.0068(8) 0.0059(8) -0.0117(9)
C19 0.0308(11) 0.0312(11) 0.0256(10) -0.0053(8) 0.0060(8) -0.0162(9)
C20 0.0287(11) 0.0318(11) 0.0257(10) -0.0055(9) 0.0044(8) -0.0135(9)
C21 0.0361(13) 0.0453(15) 0.0408(14) 0.0070(11) -0.0080(11) -0.0237(12)
C22 0.0212(10) 0.0290(11) 0.0262(10) -0.0032(8) 0.0052(8) -0.0092(8)
C23 0.0262(10) 0.0240(10) 0.0237(10) -0.0022(8) 0.0053(8) -0.0089(8)
C24 0.0242(10) 0.0266(10) 0.0223(10) -0.0041(8) 0.0043(8) -0.0085(8)
C25 0.0223(10) 0.0268(10) 0.0246(10) -0.0033(8) 0.0071(8) -0.0085(8)
C26 0.0240(11) 0.0343(12) 0.0313(11) 0.0073(9) 0.0027(9) -0.0095(9)
C27 0.0237(11) 0.0386(13) 0.0319(12) 0.0065(10) -0.0007(9) -0.0112(10)
C28 0.0250(10) 0.0262(10) 0.0249(10) -0.0058(8) 0.0091(8) -0.0094(8)
C29 0.0411(14) 0.0410(14) 0.0322(12) 0.0035(10) -0.0013(10) -0.0150(12)
C30 0.088(3) 0.091(3) 0.0461(19) -0.0003(19) -0.0283(19) -0.036(2)
C31 0.0508(18) 0.0486(18) 0.0554(19) 0.0128(14) 0.0031(15) -0.0097(14)
C32 0.040(5) 0.053(6) 0.048(4) 0.004(5) 0.001(4) -0.016(5)
C32A 0.043(3) 0.052(3) 0.037(2) -0.004(2) 0.002(2) -0.020(2)
C33 0.078(6) 0.050(5) 0.045(4) -0.003(3) -0.004(4) -0.028(4)
C33A 0.121(9) 0.074(6) 0.216(15) -0.014(7) 0.106(10) -0.054(6)
C34 0.082(8) 0.050(5) 0.061(5) 0.003(4) 0.010(5) -0.029(6)
C34A 0.048(6) 0.112(9) 0.160(16) -0.069(9) -0.042(9) 0.014(5)

loop_
_atom_type_symbol
_atom_type_description
_atom_type_scat_dispersion_real
_atom_type_scat_dispersion_imag
_atom_type_scat_source
C C 0.0033 0.0016 'International Tables Vol C Tables 4.2.6.8 and 6.1.1.4'
H H 0.0000 0.0000 'International Tables Vol C Tables 4.2.6.8 and 6.1.1.4'
N N 0.0061 0.0033 'International Tables Vol C Tables 4.2.6.8 and 6.1.1.4'
O O 0.0106 0.0060 'International Tables Vol C Tables 4.2.6.8 and 6.1.1.4'
Cd Cd -0.7830 1.1970 'International Tables Vol C Tables 4.2.6.8 and 6.1.1.4'

loop_
_geom_angle_atom_site_label_1
_geom_angle_atom_site_label_2
_geom_angle_atom_site_label_3
_geom_angle
_geom_angle_site_symmetry_1
_geom_angle_site_symmetry_3
O4 Cd1 N4 145.43(6) . 2_657
O4 Cd1 N1 98.67(7) . .
N4 Cd1 N1 88.07(8) 2_657 .
O4 Cd1 O2 98.44(7) . 2_766
N4 Cd1 O2 94.93(7) 2_657 2_766
N1 Cd1 O2 144.79(6) . 2_766
O4 Cd1 O1 99.56(7) . 2_766
N4 Cd1 O1 114.29(7) 2_657 2_766
N1 Cd1 O1 90.82(7) . 2_766
O2 Cd1 O1 56.04(6) 2_766 2_766
O4 Cd1 O3 56.41(6) . .
N4 Cd1 O3 90.03(6) 2_657 .
N1 Cd1 O3 115.56(7) . .
O2 Cd1 O3 99.54(6) 2_766 .
O1 Cd1 O3 145.26(6) 2_766 .
O4 Cd1 C28 28.33(6) . .
N4 Cd1 C28 118.04(7) 2_657 .
N1 Cd1 C28 110.77(7) . .
O2 Cd1 C28 98.68(6) 2_766 .
O1 Cd1 C28 123.31(7) 2_766 .
O3 Cd1 C28 28.15(6) . .
O4 Cd1 C14 101.10(7) . 2_766
N4 Cd1 C14 105.63(7) 2_657 2_766
N1 Cd1 C14 117.60(7) . 2_766
O2 Cd1 C14 28.31(6) 2_766 2_766
O1 Cd1 C14 27.76(6) 2_766 2_766
O3 Cd1 C14 124.71(6) . 2_766
C28 Cd1 C14 114.28(7) . 2_766
C14 O1 Cd1 89.35(13) . 2_766
C14 O2 Cd1 93.29(13) . 2_766
C28 O3 Cd1 87.48(12) . .
C28 O4 Cd1 94.10(14) . .
C5 N1 C1 118.9(2) . .
C5 N1 Cd1 121.83(15) . .
C1 N1 Cd1 119.16(16) . .
C6 N2 N3 118.3(2) . .
N2 N3 C8 118.7(2) . .
C19 N4 C15 118.5(2) . .
C19 N4 Cd1 121.24(15) . 2_657
C15 N4 Cd1 120.22(16) . 2_657
C20 N5 N6 119.2(2) . .
N5 N6 C22 118.76(19) . .
C29 N7 C30 121.1(3) . .
C29 N7 C31 122.2(3) . .
C30 N7 C31 116.4(3) . .
C32 N8 C34 123.9(11) . .
C32 N8 C33 119.5(10) . .
C34 N8 C33 116.5(10) . .
C32A N8A C33A 122.4(10) . .
C32A N8A C34A 120.0(10) . .
C33A N8A C34A 117.6(13) . .
N1 C1 C2 122.1(2) . .
C1 C2 C3 118.7(2) . .
C2 C3 C4 120.2(2) . .
C3 C4 C5 116.9(2) . .
C3 C4 C6 122.4(2) . .
C5 C4 C6 120.67(19) . .
N1 C5 C4 123.32(19) . .
N2 C6 C4 114.9(2) . .
N2 C6 C7 124.4(2) . .
C4 C6 C7 120.7(2) . .
N3 C8 C9 117.8(2) . .
N3 C8 C13 122.9(2) . .
C9 C8 C13 119.3(2) . .
C10 C9 C8 119.8(2) . .
C9 C10 C11 121.4(2) . .
C12 C11 C10 118.7(2) . .
C12 C11 C14 120.7(2) . .
C10 C11 C14 120.5(2) . .
C13 C12 C11 120.6(2) . .
C12 C13 C8 120.2(2) . .
O1 C14 O2 121.2(2) . .
O1 C14 C11 121.1(2) . .
O2 C14 C11 117.7(2) . .
O1 C14 Cd1 62.89(12) . 2_766
O2 C14 Cd1 58.40(11) . 2_766
C11 C14 Cd1 173.77(16) . 2_766
N4 C15 C16 122.1(2) . .
C15 C16 C17 119.2(2) . .
C16 C17 C18 119.8(2) . .
C17 C18 C19 117.0(2) . .
C17 C18 C20 122.8(2) . .
C19 C18 C20 120.2(2) . .
N4 C19 C18 123.4(2) . .
N5 C20 C18 114.9(2) . .
N5 C20 C21 125.3(2) . .
C18 C20 C21 119.8(2) . .
N6 C22 C27 118.2(2) . .
N6 C22 C23 122.5(2) . .
C27 C22 C23 119.4(2) . .
C24 C23 C22 119.4(2) . .
C23 C24 C25 121.5(2) . .
C26 C25 C24 118.4(2) . .
C26 C25 C28 120.0(2) . .
C24 C25 C28 121.5(2) . .
C27 C26 C25 121.0(2) . .
C26 C27 C22 120.4(2) . .
O3 C28 O4 121.7(2) . .
O3 C28 C25 120.45(19) . .
O4 C28 C25 117.8(2) . .
O3 C28 Cd1 64.36(11) . .
O4 C28 Cd1 57.56(11) . .
C25 C28 Cd1 171.49(15) . .
O5 C29 N7 124.7(3) . .
O6 C32 N8 128.6(13) . .
O6A C32A N8A 127.1(7) . .

loop_
_geom_bond_atom_site_label_1
_geom_bond_atom_site_label_2
_geom_bond_distance
_geom_bond_site_symmetry_2
Cd1 O4 2.2625(17) .
Cd1 N4 2.282(2) 2_657
Cd1 N1 2.282(2) .
Cd1 O2 2.2971(18) 2_766
Cd1 O1 2.3970(17) 2_766
Cd1 O3 2.4130(17) .
Cd1 C28 2.674(2) .
Cd1 C14 2.693(2) 2_766
O1 C14 1.254(3) .
O1 Cd1 2.3970(17) 2_766
O2 C14 1.279(3) .
O2 Cd1 2.2971(18) 2_766
O3 C28 1.263(3) .
O4 C28 1.272(3) .
O5 C29 1.227(4) .
O6 C32 1.204(12) .
O6A C32A 1.194(7) .
N1 C5 1.331(3) .
N1 C1 1.351(3) .
N2 C6 1.292(3) .
N2 N3 1.362(3) .
N3 C8 1.384(3) .
N4 C19 1.335(3) .
N4 C15 1.352(3) .
N4 Cd1 2.282(2) 2_657
N5 C20 1.292(3) .
N5 N6 1.355(3) .
N6 C22 1.388(3) .
N7 C29 1.328(4) .
N7 C30 1.450(4) .
N7 C31 1.455(4) .
N8 C32 1.327(17) .
N8 C34 1.451(7) .
N8 C33 1.453(8) .
N8A C32A 1.315(13) .
N8A C33A 1.441(7) .
N8A C34A 1.449(8) .
C1 C2 1.378(4) .
C2 C3 1.388(3) .
C3 C4 1.396(3) .
C4 C5 1.398(3) .
C4 C6 1.477(3) .
C6 C7 1.496(3) .
C8 C9 1.399(3) .
C8 C13 1.402(4) .
C9 C10 1.378(3) .
C10 C11 1.395(3) .
C11 C12 1.394(3) .
C11 C14 1.489(3) .
C12 C13 1.388(3) .
C14 Cd1 2.693(2) 2_766
C15 C16 1.374(4) .
C16 C17 1.386(3) .
C17 C18 1.394(3) .
C18 C19 1.397(3) .
C18 C20 1.479(3) .
C20 C21 1.497(3) .
C22 C27 1.400(3) .
C22 C23 1.401(3) .
C23 C24 1.386(3) .
C24 C25 1.396(3) .
C25 C26 1.395(3) .
C25 C28 1.489(3) .
C26 C27 1.376(3) .

loop_
_geom_hbond_atom_site_label_D
_geom_hbond_atom_site_label_H
_geom_hbond_atom_site_label_A
_geom_hbond_distance_DH
_geom_hbond_distance_HA
_geom_hbond_distance_DA
_geom_hbond_angle_DHA
_geom_hbond_site_symmetry_A
N6 H6N O2 0.8800(11) 2.091(9) 2.944(3) 163(3) 2_666
N3 H3N O5 0.8801(11) 2.088(9) 2.951(3) 166(3) .
